data_7036639
loop_
_publ_author_name
'Tian, Guoxin'
'Shuh, David K.'
'Beavers, Christine M.'
'Teat, Simon J.'

_publ_section_title
;
 A structural and spectrophotometric study on the complexation of Am(iii)
 with TMOGA in comparison with the extracted complex of DMDOOGA.
;
_journal_issue 42
_journal_name_full 'Dalton transactions (Cambridge, England : 2003)'
_journal_page_first 18469
_journal_page_last 18474
_journal_paper_doi 10.1039/c4dt02882a
_journal_volume 44
_journal_year 2015
_chemical_formula_sum 'C24 H48 Am Cl3 N6 O21'
_chemical_formula_weight 1106.03
_chemical_name_systematic
;
 ?
;
_space_group_crystal_system monoclinic
_space_group_IT_number 15
_space_group_name_Hall '-C 2yc'
_space_group_name_H-M_alt 'C 1 2/c 1'
_symmetry_space_group_name_Hall '-C 2yc'
_symmetry_space_group_name_H-M 'C 1 2/c 1'
_atom_sites_solution_hydrogens geom
_atom_sites_solution_primary direct
_atom_sites_solution_secondary difmap
_audit_creation_method SHELXL-2013
_audit_update_record
;
2014-09-06 deposited with the CCDC.
2015-09-24 downloaded from the CCDC.
;
_cell_angle_alpha 90
_cell_angle_beta 100.608(3)
_cell_angle_gamma 90
_cell_formula_units_Z 4
_cell_length_a 19.659(4)
_cell_length_b 13.415(3)
_cell_length_c 15.608(3)
_cell_measurement_reflns_used 5312
_cell_measurement_temperature 200(2)
_cell_measurement_theta_max 29.16
_cell_measurement_theta_min 2.60
_cell_volume 4045.9(15)
_computing_cell_refinement 'Bruker SAINT v8.32b'
_computing_data_collection 'Bruker APEX 2'
_computing_data_reduction 'Bruker SAINT v8.32b'
_computing_molecular_graphics 'Bruker SHELXTL'
_computing_publication_material 'Bruker SHELXTL & local programs'
_computing_structure_refinement 'SHELXL-2013 (Sheldrick, 2013)'
_computing_structure_solution 'Bruker SHELXT 2013-5 beta'
_diffrn_ambient_temperature 200(2)
_diffrn_measured_fraction_theta_full 0.997
_diffrn_measured_fraction_theta_max 0.992
_diffrn_measurement_device_type 'Bruker APEX II CCD diffractometer'
_diffrn_measurement_method '\w/\q scans'
_diffrn_radiation_type synchrotron
_diffrn_radiation_wavelength 0.7749
_diffrn_reflns_av_R_equivalents 0.0692
_diffrn_reflns_av_unetI/netI 0.0643
_diffrn_reflns_laue_measured_fraction_full 0.997
_diffrn_reflns_laue_measured_fraction_max 0.992
_diffrn_reflns_limit_h_max 25
_diffrn_reflns_limit_h_min -24
_diffrn_reflns_limit_k_max 17
_diffrn_reflns_limit_k_min -17
_diffrn_reflns_limit_l_max 19
_diffrn_reflns_limit_l_min -19
_diffrn_reflns_number 17029
_diffrn_reflns_point_group_measured_fraction_full 0.997
_diffrn_reflns_point_group_measured_fraction_max 0.992
_diffrn_reflns_theta_full 29.000
_diffrn_reflns_theta_max 29.855
_diffrn_reflns_theta_min 2.602
_diffrn_source 'Advanced Light Source station 11.3.1'
_exptl_absorpt_coefficient_mu 2.631
_exptl_absorpt_correction_T_max 0.949
_exptl_absorpt_correction_T_min 0.790
_exptl_absorpt_correction_type multi-scan
_exptl_absorpt_process_details 'SADABS 2012/1 Bruker AXS Madison WI USA'
_exptl_crystal_colour 'v. pale pink\yellow'
_exptl_crystal_density_diffrn 1.816
_exptl_crystal_description Block
_exptl_crystal_F_000 2192
_exptl_crystal_size_max 0.040
_exptl_crystal_size_mid 0.030
_exptl_crystal_size_min 0.020
_refine_diff_density_max 0.780
_refine_diff_density_min -0.935
_refine_diff_density_rms 0.230
_refine_ls_extinction_method none
_refine_ls_goodness_of_fit_ref 1.004
_refine_ls_hydrogen_treatment constr
_refine_ls_matrix_type full
_refine_ls_number_parameters 274
_refine_ls_number_reflns 4462
_refine_ls_number_restraints 55
_refine_ls_restrained_S_all 1.033
_refine_ls_R_factor_all 0.0539
_refine_ls_R_factor_gt 0.0428
_refine_ls_shift/su_max 0.000
_refine_ls_shift/su_mean 0.000
_refine_ls_structure_factor_coef Fsqd
_refine_ls_weighting_details 'w=1/[\s^2^(Fo^2^)+(0.0665P)^2^] where P=(Fo^2^+2Fc^2^)/3'
_refine_ls_weighting_scheme calc
_refine_ls_wR_factor_gt 0.1110
_refine_ls_wR_factor_ref 0.1167
_reflns_Friedel_coverage 0.000
_reflns_number_gt 3700
_reflns_number_total 4462
_reflns_threshold_expression 'I > 2\s(I)'
_cod_data_source_file c4dt02882a1.cif
_cod_data_source_block amtmoga_a
_cod_depositor_comments 'Adding full bibliography for 7036639.cif.'
_cod_database_code 7036639
_shelx_space_group_comment
;
The symmetry employed for this shelxl refinement is uniquely defined
by the following loop, which should always be used as a source of
symmetry information in preference to the above space-group names.
They are only intended as comments.
;
_shelx_estimated_absorpt_t_min 0.902
_shelx_estimated_absorpt_t_max 0.949
_shelxl_version_number 2013-3

loop_
_space_group_symop_operation_xyz
'x, y, z'
'-x, y, -z+1/2'
'x+1/2, y+1/2, z'
'-x+1/2, y+1/2, -z+1/2'
'-x, -y, -z'
'x, -y, z-1/2'
'-x+1/2, -y+1/2, -z'
'x+1/2, -y+1/2, z-1/2'

loop_
_atom_site_label
_atom_site_type_symbol
_atom_site_fract_x
_atom_site_fract_y
_atom_site_fract_z
_atom_site_U_iso_or_equiv
_atom_site_adp_type
_atom_site_occupancy
_atom_site_site_symmetry_order
_atom_site_calc_flag
_atom_site_refinement_flags_posn
_atom_site_refinement_flags_adp
_atom_site_refinement_flags_occupancy
_atom_site_disorder_assembly
_atom_site_disorder_group
Am1 Am 0.0000 0.31165(2) 0.2500 0.04051(12) Uani 1 2 d S T P . .
O1 O -0.0046(2) 0.4497(3) 0.3467(3) 0.0523(11) Uani 1 1 d . . . . .
N1 N 0.0330(3) 0.5832(4) 0.4278(4) 0.0557(14) Uani 1 1 d . . . . .
C1 C 0.0433(3) 0.5044(5) 0.3808(5) 0.0467(15) Uani 1 1 d . . . . .
O2 O 0.1120(2) 0.3985(3) 0.3129(3) 0.0505(11) Uani 1 1 d . . . . .
N2 N 0.2179(3) 0.2549(5) 0.1960(5) 0.0640(17) Uani 1 1 d . . . . .
C2 C 0.1167(3) 0.4826(5) 0.3683(5) 0.0530(17) Uani 1 1 d . . . . .
H2A H 0.1360 0.5404 0.3413 0.064 Uiso 1 1 calc R U . . .
H2B H 0.1469 0.4681 0.4250 0.064 Uiso 1 1 calc R U . . .
O3 O 0.1042(2) 0.2631(4) 0.1973(3) 0.0527(12) Uani 1 1 d . . . . .
C3 C 0.1778(3) 0.3636(6) 0.3006(5) 0.0576(19) Uani 1 1 d . . . . .
H3A H 0.2029 0.3319 0.3546 0.069 Uiso 1 1 calc R U . . .
H3B H 0.2061 0.4196 0.2852 0.069 Uiso 1 1 calc R U . . .
C4 C 0.1646(3) 0.2890(5) 0.2276(5) 0.0510(16) Uani 1 1 d . . . . .
C5 C -0.0377(4) 0.6145(6) 0.4323(5) 0.067(2) Uani 1 1 d . . . . .
H5A H -0.0544 0.6609 0.3846 0.100 Uiso 1 1 calc R U . . .
H5B H -0.0379 0.6476 0.4882 0.100 Uiso 1 1 calc R U . . .
H5C H -0.0679 0.5559 0.4272 0.100 Uiso 1 1 calc R U . . .
C6 C 0.0889(5) 0.6479(7) 0.4711(7) 0.082(3) Uani 1 1 d . . . . .
H6A H 0.0774 0.6732 0.5256 0.123 Uiso 1 1 calc R U . . .
H6B H 0.0946 0.7039 0.4328 0.123 Uiso 1 1 calc R U . . .
H6C H 0.1321 0.6097 0.4839 0.123 Uiso 1 1 calc R U . . .
C7 C 0.2066(5) 0.1812(7) 0.1269(7) 0.088(3) Uani 1 1 d . . . . .
H7A H 0.1574 0.1796 0.1004 0.133 Uiso 1 1 calc R U . . .
H7B H 0.2209 0.1155 0.1511 0.133 Uiso 1 1 calc R U . . .
H7C H 0.2339 0.1988 0.0825 0.133 Uiso 1 1 calc R U . . .
C8 C 0.2908(4) 0.2840(8) 0.2287(8) 0.089(3) Uani 1 1 d . . . . .
H8A H 0.3035 0.3389 0.1932 0.133 Uiso 1 1 calc R U . . .
H8B H 0.3212 0.2269 0.2250 0.133 Uiso 1 1 calc R U . . .
H8C H 0.2960 0.3057 0.2895 0.133 Uiso 1 1 calc R U . . .
C9 C -0.0578(4) 0.1337(6) 0.1047(5) 0.0561(17) Uani 1 1 d . . . . .
O4 O -0.0534(3) 0.2253(4) 0.1160(3) 0.0566(12) Uani 1 1 d . . . . .
C10 C -0.0274(4) 0.0637(5) 0.1778(5) 0.0573(18) Uani 1 1 d . . . . .
H10A H -0.0636 0.0190 0.1926 0.069 Uiso 1 1 calc R U . . .
H10B H 0.0096 0.0224 0.1605 0.069 Uiso 1 1 calc R U . . .
O5 O 0.0000 0.1247(5) 0.2500 0.0542(16) Uani 1 2 d S T P . .
N3 N -0.0893(4) 0.0927(6) 0.0311(4) 0.0726(19) Uani 1 1 d . . . . .
C11 C -0.0948(7) -0.0146(8) 0.0189(7) 0.107(4) Uani 1 1 d . . . . .
H11A H -0.0668 -0.0482 0.0691 0.161 Uiso 1 1 calc R U . . .
H11B H -0.0781 -0.0331 -0.0343 0.161 Uiso 1 1 calc R U . . .
H11C H -0.1433 -0.0348 0.0138 0.161 Uiso 1 1 calc R U . . .
C12 C -0.1288(6) 0.1551(9) -0.0365(6) 0.102(4) Uani 1 1 d . . . . .
H12A H -0.1388 0.2192 -0.0112 0.153 Uiso 1 1 calc R U . . .
H12B H -0.1724 0.1218 -0.0612 0.153 Uiso 1 1 calc R U . . .
H12C H -0.1019 0.1665 -0.0825 0.153 Uiso 1 1 calc R U . . .
Cl1 Cl 0.24506(12) 0.5565(2) 0.1213(2) 0.0985(9) Uani 1 1 d . . . . .
O11 O 0.2426(6) 0.4794(9) 0.0581(8) 0.174(5) Uani 1 1 d . . . . .
O12 O 0.1966(5) 0.5428(10) 0.1747(8) 0.173(5) Uani 1 1 d . . . . .
O13 O 0.2299(9) 0.6421(10) 0.0741(10) 0.222(8) Uani 1 1 d . . . . .
O14 O 0.3092(4) 0.5583(9) 0.1708(7) 0.171(5) Uani 1 1 d . . . . .
Cl2 Cl 0.0000 0.7920(2) 0.2500 0.0824(10) Uani 1 2 d DS TU P . .
O21 O 0.0225(8) 0.6934(6) 0.2585(13) 0.112(6) Uani 0.5 1 d D U P A -1
O22 O -0.0580(8) 0.8095(11) 0.1866(13) 0.150(7) Uani 0.5 1 d D U P A -1
O23 O -0.0081(14) 0.8313(10) 0.3300(9) 0.129(5) Uani 0.5 1 d D U P A -1
O24 O 0.0551(6) 0.8452(9) 0.2238(13) 0.093(4) Uani 0.5 1 d D U P A -1

loop_
_atom_site_aniso_label
_atom_site_aniso_U_11
_atom_site_aniso_U_22
_atom_site_aniso_U_33
_atom_site_aniso_U_23
_atom_site_aniso_U_13
_atom_site_aniso_U_12
Am1 0.02569(16) 0.04217(17) 0.0489(2) 0.000 -0.00564(12) 0.000
O1 0.037(2) 0.053(3) 0.067(3) -0.010(2) 0.009(2) 0.000(2)
N1 0.063(4) 0.044(3) 0.061(4) -0.005(3) 0.011(3) 0.002(3)
C1 0.045(4) 0.044(3) 0.051(4) 0.001(3) 0.007(3) 0.003(3)
O2 0.032(2) 0.054(3) 0.062(3) -0.021(2) 0.002(2) -0.0011(18)
N2 0.033(3) 0.080(4) 0.078(5) -0.022(4) 0.005(3) 0.003(3)
C2 0.039(4) 0.053(4) 0.065(5) -0.016(3) 0.005(3) -0.011(3)
O3 0.028(2) 0.063(3) 0.063(3) -0.013(2) -0.001(2) 0.000(2)
C3 0.027(3) 0.074(5) 0.069(5) -0.022(4) 0.002(3) -0.003(3)
C4 0.031(3) 0.060(4) 0.061(4) -0.004(3) 0.005(3) 0.005(3)
C5 0.074(5) 0.062(4) 0.070(5) 0.008(4) 0.029(4) 0.024(4)
C6 0.086(7) 0.063(5) 0.094(7) -0.031(5) 0.010(5) -0.009(5)
C7 0.062(6) 0.113(8) 0.088(7) -0.042(6) 0.009(5) 0.017(5)
C8 0.031(4) 0.118(8) 0.112(8) -0.032(6) 0.000(5) -0.001(4)
C9 0.054(4) 0.064(4) 0.048(4) -0.007(3) 0.003(3) -0.013(3)
O4 0.057(3) 0.053(3) 0.052(3) 0.005(2) -0.011(2) -0.012(2)
C10 0.062(4) 0.054(4) 0.052(4) -0.010(3) -0.002(3) -0.004(3)
O5 0.067(4) 0.040(3) 0.050(4) 0.000 -0.005(3) 0.000
N3 0.075(5) 0.088(5) 0.049(4) -0.008(3) -0.005(3) -0.032(4)
C11 0.124(10) 0.105(8) 0.088(8) -0.051(6) 0.006(7) -0.038(7)
C12 0.091(7) 0.151(9) 0.052(5) 0.003(6) -0.016(5) -0.069(7)
Cl1 0.0516(12) 0.0975(18) 0.141(3) 0.0198(18) 0.0039(14) -0.0044(12)
O11 0.130(9) 0.184(10) 0.183(11) -0.039(9) -0.036(7) -0.044(8)
O12 0.083(6) 0.250(13) 0.191(10) 0.088(10) 0.042(6) -0.026(7)
O13 0.299(19) 0.158(9) 0.249(15) 0.106(11) 0.152(14) 0.098(12)
O14 0.059(5) 0.251(13) 0.186(9) -0.097(9) -0.021(5) 0.016(6)
Cl2 0.108(3) 0.0574(16) 0.091(2) 0.000 0.045(2) 0.000
O21 0.183(17) 0.065(6) 0.101(10) 0.004(8) 0.058(12) 0.019(7)
O22 0.085(10) 0.138(13) 0.204(14) -0.042(11) -0.034(11) 0.013(9)
O23 0.221(16) 0.066(8) 0.116(10) -0.018(8) 0.074(10) 0.001(10)
O24 0.051(6) 0.076(7) 0.160(12) -0.007(9) 0.041(7) 0.003(6)

loop_
_atom_type_symbol
_atom_type_description
_atom_type_scat_dispersion_real
_atom_type_scat_dispersion_imag
_atom_type_scat_source
C C 0.0040 0.0020 'XDISP (Brennan method) in WinGX L.Kissel & R.H.Pratt Acta Cryst A46 170 1990'
H H 0.0000 0.0000 'XDISP (Brennan method) in WinGX L.Kissel & R.H.Pratt Acta Cryst A46 170 1990'
N N 0.0076 0.0040 'XDISP (Brennan method) in WinGX L.Kissel & R.H.Pratt Acta Cryst A46 170 1990'
O O 0.0132 0.0074 'XDISP (Brennan method) in WinGX L.Kissel & R.H.Pratt Acta Cryst A46 170 1990'
Cl Cl 0.1697 0.1896 'XDISP (Brennan method) in WinGX L.Kissel & R.H.Pratt Acta Cryst A46 170 1990'
Am Am -6.0890 5.1949 'XDISP (FPrime method) in WinGX L.Kissel & R.H.Pratt Acta Cryst A46 170 1990'

loop_
_geom_angle_atom_site_label_1
_geom_angle_atom_site_label_2
_geom_angle_atom_site_label_3
_geom_angle
_geom_angle_site_symmetry_1
_geom_angle_site_symmetry_3
O1 Am1 O1 79.1(2) 2 .
O1 Am1 O3 82.09(16) 2 .
O1 Am1 O3 123.41(15) . .
O1 Am1 O3 123.41(15) 2 2
O1 Am1 O3 82.09(16) . 2
O3 Am1 O3 148.9(2) . 2
O1 Am1 O4 83.57(16) 2 .
O1 Am1 O4 147.25(17) . .
O3 Am1 O4 80.78(17) . .
O3 Am1 O4 84.67(17) 2 .
O1 Am1 O4 147.25(17) 2 2
O1 Am1 O4 83.57(16) . 2
O3 Am1 O4 84.67(17) . 2
O3 Am1 O4 80.78(17) 2 2
O4 Am1 O4 123.6(2) . 2
O1 Am1 O5 140.46(12) 2 .
O1 Am1 O5 140.46(12) . .
O3 Am1 O5 74.47(12) . .
O3 Am1 O5 74.47(12) 2 .
O4 Am1 O5 61.79(12) . .
O4 Am1 O5 61.79(12) 2 .
O1 Am1 O2 62.03(14) 2 2
O1 Am1 O2 75.95(16) . 2
O3 Am1 O2 136.11(16) . 2
O3 Am1 O2 61.74(14) 2 2
O4 Am1 O2 71.39(17) . 2
O4 Am1 O2 139.06(16) 2 2
O5 Am1 O2 117.49(10) . 2
O1 Am1 O2 75.95(16) 2 .
O1 Am1 O2 62.03(14) . .
O3 Am1 O2 61.74(14) . .
O3 Am1 O2 136.11(16) 2 .
O4 Am1 O2 139.07(16) . .
O4 Am1 O2 71.39(17) 2 .
O5 Am1 O2 117.49(10) . .
O2 Am1 O2 125.0(2) 2 .
C1 O1 Am1 128.0(4) . .
C1 N1 C6 123.5(7) . .
C1 N1 C5 119.9(6) . .
C6 N1 C5 116.5(6) . .
O1 C1 N1 122.2(6) . .
O1 C1 C2 119.8(6) . .
N1 C1 C2 118.0(6) . .
C2 O2 C3 112.8(5) . .
C2 O2 Am1 124.0(4) . .
C3 O2 Am1 123.1(4) . .
C4 N2 C7 119.4(7) . .
C4 N2 C8 124.3(7) . .
C7 N2 C8 116.2(7) . .
O2 C2 C1 106.0(5) . .
O2 C2 H2A 110.5 . .
C1 C2 H2A 110.5 . .
O2 C2 H2B 110.5 . .
C1 C2 H2B 110.5 . .
H2A C2 H2B 108.7 . .
C4 O3 Am1 126.9(5) . .
O2 C3 C4 106.7(5) . .
O2 C3 H3A 110.4 . .
C4 C3 H3A 110.4 . .
O2 C3 H3B 110.4 . .
C4 C3 H3B 110.4 . .
H3A C3 H3B 108.6 . .
O3 C4 N2 122.0(7) . .
O3 C4 C3 119.6(6) . .
N2 C4 C3 118.4(6) . .
N1 C5 H5A 109.5 . .
N1 C5 H5B 109.5 . .
H5A C5 H5B 109.5 . .
N1 C5 H5C 109.5 . .
H5A C5 H5C 109.5 . .
H5B C5 H5C 109.5 . .
N1 C6 H6A 109.5 . .
N1 C6 H6B 109.5 . .
H6A C6 H6B 109.5 . .
N1 C6 H6C 109.5 . .
H6A C6 H6C 109.5 . .
H6B C6 H6C 109.5 . .
N2 C7 H7A 109.5 . .
N2 C7 H7B 109.5 . .
H7A C7 H7B 109.5 . .
N2 C7 H7C 109.5 . .
H7A C7 H7C 109.5 . .
H7B C7 H7C 109.5 . .
N2 C8 H8A 109.5 . .
N2 C8 H8B 109.5 . .
H8A C8 H8B 109.5 . .
N2 C8 H8C 109.5 . .
H8A C8 H8C 109.5 . .
H8B C8 H8C 109.5 . .
O4 C9 N3 123.0(7) . .
O4 C9 C10 119.9(6) . .
N3 C9 C10 117.0(7) . .
C9 O4 Am1 126.6(5) . .
O5 C10 C9 106.3(6) . .
O5 C10 H10A 110.5 . .
C9 C10 H10A 110.5 . .
O5 C10 H10B 110.5 . .
C9 C10 H10B 110.5 . .
H10A C10 H10B 108.7 . .
C10 O5 C10 109.3(7) . 2
C10 O5 Am1 125.3(4) . .
C10 O5 Am1 125.3(4) 2 .
C9 N3 C11 122.6(8) . .
C9 N3 C12 119.6(8) . .
C11 N3 C12 117.3(8) . .
N3 C11 H11A 109.5 . .
N3 C11 H11B 109.5 . .
H11A C11 H11B 109.5 . .
N3 C11 H11C 109.5 . .
H11A C11 H11C 109.5 . .
H11B C11 H11C 109.5 . .
N3 C12 H12A 109.5 . .
N3 C12 H12B 109.5 . .
H12A C12 H12B 109.5 . .
N3 C12 H12C 109.5 . .
H12A C12 H12C 109.5 . .
H12B C12 H12C 109.5 . .
O14 Cl1 O13 112.3(10) . .
O14 Cl1 O12 109.3(7) . .
O13 Cl1 O12 109.2(8) . .
O14 Cl1 O11 108.6(7) . .
O13 Cl1 O11 105.1(9) . .
O12 Cl1 O11 112.4(8) . .
O22 Cl2 O23 111.2(8) . .
O22 Cl2 O21 115.7(8) . .
O23 Cl2 O21 111.2(8) . .
O22 Cl2 O24 106.3(8) . .
O23 Cl2 O24 106.8(7) . .
O21 Cl2 O24 105.0(7) . .

loop_
_geom_bond_atom_site_label_1
_geom_bond_atom_site_label_2
_geom_bond_distance
_geom_bond_site_symmetry_2
Am1 O1 2.401(4) 2
Am1 O1 2.401(4) .
Am1 O3 2.432(4) .
Am1 O3 2.432(4) 2
Am1 O4 2.451(5) .
Am1 O4 2.451(5) 2
Am1 O5 2.508(6) .
Am1 O2 2.525(4) 2
Am1 O2 2.525(4) .
O1 C1 1.235(8) .
N1 C1 1.323(8) .
N1 C6 1.463(10) .
N1 C5 1.466(9) .
C1 C2 1.520(9) .
O2 C2 1.414(7) .
O2 C3 1.422(7) .
N2 C4 1.319(9) .
N2 C7 1.450(11) .
N2 C8 1.483(10) .
C2 H2A 0.9900 .
C2 H2B 0.9900 .
O3 C4 1.244(8) .
C3 C4 1.503(10) .
C3 H3A 0.9900 .
C3 H3B 0.9900 .
C5 H5A 0.9800 .
C5 H5B 0.9800 .
C5 H5C 0.9800 .
C6 H6A 0.9800 .
C6 H6B 0.9800 .
C6 H6C 0.9800 .
C7 H7A 0.9800 .
C7 H7B 0.9800 .
C7 H7C 0.9800 .
C8 H8A 0.9800 .
C8 H8B 0.9800 .
C8 H8C 0.9800 .
C9 O4 1.243(9) .
C9 N3 1.320(9) .
C9 C10 1.513(10) .
C10 O5 1.416(7) .
C10 H10A 0.9900 .
C10 H10B 0.9900 .
O5 C10 1.416(7) 2
N3 C11 1.453(12) .
N3 C12 1.455(13) .
C11 H11A 0.9800 .
C11 H11B 0.9800 .
C11 H11C 0.9800 .
C12 H12A 0.9800 .
C12 H12B 0.9800 .
C12 H12C 0.9800 .
Cl1 O14 1.352(8) .
Cl1 O13 1.367(11) .
Cl1 O12 1.389(9) .
Cl1 O11 1.424(12) .
Cl2 O22 1.385(9) .
Cl2 O23 1.392(9) .
Cl2 O21 1.394(8) .
Cl2 O24 1.419(8) .
